data_2206674
loop_
_publ_author_name
'Florence, Alastair J.'
'Johnston, Andrea'
'Shankland, Kenneth '

_publ_section_title
;
 Powder study of hydrochlorothiazide--methyl acetate (1/1)
;
_journal_coeditor_code CV6560
_journal_issue 9
_journal_name_full 'Acta Crystallographica Section E'
_journal_page_first o2974
_journal_page_last o2977
_journal_paper_doi 10.1107/S1600536805025651
_journal_volume 61
_journal_year 2005
_chemical_formula_iupac 'C7 H8 Cl N3 O4 S2, C3 H6 O2'
_chemical_formula_moiety 'C7 H8 Cl N3 O4 S2, C3 H6 O2'
_chemical_formula_sum 'C10 H14 Cl N3 O6 S2'
_chemical_formula_weight 371.83
_chemical_name_common 'Hydrochlorothiazide--methyl acetate (1/1)'
_space_group_IT_number 14
_symmetry_cell_setting monoclinic
_symmetry_space_group_name_Hall '-P 2ybc'
_symmetry_space_group_name_H-M 'P 1 21/c 1'
_cell_angle_alpha 90
_cell_angle_beta 95.8020(11)
_cell_angle_gamma 90
_cell_formula_units_Z 4
_cell_length_a 9.39703(16)
_cell_length_b 7.28424(16)
_cell_length_c 21.9483(3)
_cell_measurement_temperature 298
_cell_volume 1494.67(5)
_computing_cell_refinement 'TOPAS (Coelho, 2003)'
_computing_data_collection 'DIFFRAC plus XRD Commander (Kienle & Jacob, 2003)'
_computing_data_reduction 'DASH (David et al., 2001)'
_computing_molecular_graphics 'PLATON (Spek, 2003)'
_computing_publication_material 'enCifer (Cambridge Crystallographic Data Centre, 2004)'
_computing_structure_refinement TOPAS
_computing_structure_solution 'DASH (David et al., 2001)'
_diffrn_ambient_temperature 298
_diffrn_measurement_device_type 'Bruker AXS D8 Advance'
_diffrn_radiation_monochromator 'primary focussing, Ge 111'
_diffrn_radiation_type 'Cu K\a~1~'
_diffrn_radiation_wavelength 1.54056
_diffrn_reflns_limit_h_max 6
_diffrn_reflns_limit_h_min 0
_diffrn_reflns_limit_k_max 4
_diffrn_reflns_limit_k_min -4
_diffrn_reflns_limit_l_max 14
_diffrn_reflns_limit_l_min -14
_diffrn_reflns_number 430
_exptl_absorpt_coefficient_mu 5.200
_exptl_absorpt_correction_type none
_exptl_crystal_density_diffrn 1.6524
_exptl_crystal_density_method 'not measured'
_exptl_crystal_F_000 768.0
_refine_diff_density_max 0.6
_refine_diff_density_min -0.7
_refine_ls_extinction_method none
_refine_ls_goodness_of_fit_all 1.448
_refine_ls_hydrogen_treatment refxyz
_refine_ls_matrix_type sparse
_refine_ls_number_constraints 1
_refine_ls_number_parameters 126
_refine_ls_number_restraints 72
_refine_ls_shift/su_max 0.004
_refine_ls_structure_factor_coef Inet
_refine_ls_weighting_details 1/\s(Y~obs~)^2^
_refine_ls_weighting_scheme sigma
_cod_data_source_file cv6560.cif
_cod_data_source_block I
_cod_original_cell_volume 1494.67(6)
_cod_original_sg_symbol_H-M 'P 21/c'
_cod_database_code 2206674

loop_
_symmetry_equiv_pos_as_xyz
x,y,z
-x,1/2+y,1/2-z
-x,-y,-z
x,1/2-y,1/2+z

loop_
_atom_site_label
_atom_site_fract_x
_atom_site_fract_y
_atom_site_fract_z
_atom_site_U_iso_or_equiv
_atom_site_adp_type
_atom_site_calc_flag
_atom_site_refinement_flags
_atom_site_occupancy
_atom_site_type_symbol
Cl1 0.8195(3) 0.3882(3) -0.18148(9) 0.0329(5) Uiso d D 1 Cl
S1 0.73715(15) 1.05531(19) -0.00965(7) 0.0329(5) Uiso d D 1 S
S2 0.72621(16) 0.79646(19) -0.24031(7) 0.0329(5) Uiso d D 1 S
O1 0.6906(7) 0.9871(3) -0.24511(19) 0.0329(5) Uiso d D 1 O
O2 0.8672(3) 1.1557(5) 0.00231(19) 0.0329(5) Uiso d D 1 O
O3 0.6053(3) 1.1419(4) -0.0305(2) 0.0329(5) Uiso d D 1 O
O4 0.8458(3) 0.7336(7) -0.26960(15) 0.0329(5) Uiso d D 1 O
N1 0.8265(6) 0.6705(2) 0.02849(8) 0.0329(5) Uiso d D 1 N
N2 0.71647(17) 0.9472(3) 0.05475(8) 0.0329(5) Uiso d D 1 N
N3 0.58695(16) 0.6729(2) -0.26508(15) 0.0329(5) Uiso d D 1 N
C1 0.7665(3) 0.8685(2) -0.05842(6) 0.0329(5) Uiso d D 1 C
C2 0.8055(5) 0.6976(2) -0.03324(6) 0.0329(5) Uiso d D 1 C
C3 0.82476(17) 0.8111(2) 0.07153(8) 0.0329(5) Uiso d D 1 C
C4 0.7449(4) 0.8932(2) -0.12102(7) 0.0329(5) Uiso d D 1 C
C5 0.7565(3) 0.7489(3) -0.16085(8) 0.0329(5) Uiso d D 1 C
C6 0.7971(6) 0.5770(3) -0.13567(9) 0.0329(5) Uiso d D 1 C
C7 0.8207(4) 0.5514(2) -0.07365(6) 0.0329(5) Uiso d D 1 C
H3A 0.8089(12) 0.7606(14) 0.1100(5) 0.0443 Uiso d D 1 H
H3B 0.9134(11) 0.8732(16) 0.0795(4) 0.0443 Uiso d D 1 H
H7 0.8452(13) 0.4329(15) -0.0578(5) 0.0443 Uiso d D 1 H
H4 0.7194(16) 1.0106(13) -0.1369(6) 0.0443 Uiso d D 1 H
H2 0.6190(12) 0.9181(15) 0.0575(5) 0.0443 Uiso d D 1 H
H1 0.8462(12) 0.5493(16) 0.0418(5) 0.0443 Uiso d D 1 H
H31 0.5006(13) 0.7193(15) -0.2523(4) 0.0443 Uiso d D 1 H
H32 0.6101(12) 0.5465(17) -0.2687(5) 0.0443 Uiso d D 1 H
C8 0.87362(18) 0.21591(19) 0.16847(7) 0.0329(5) Uiso d D 1 C
C9 0.71849(18) 0.2591(2) 0.15411(8) 0.0329(5) Uiso d D 1 C
C10 0.54815(18) 0.4566(2) 0.09788(8) 0.0329(5) Uiso d D 1 C
O5 0.6140(2) 0.1839(4) 0.17260(13) 0.0329(5) Uiso d D 1 O
O6 0.69391(19) 0.4044(3) 0.11414(10) 0.0329(5) Uiso d D 1 O
H8A 0.8818(12) 0.1090(16) 0.1947(5) 0.0443 Uiso d D 1 H
H8B 0.9172(12) 0.3172(16) 0.1893(5) 0.0443 Uiso d D 1 H
H8C 0.9118(13) 0.1916(15) 0.1315(5) 0.0443 Uiso d D 1 H
H10A 0.5049(13) 0.4878(13) 0.1326(5) 0.0443 Uiso d D 1 H
H10B 0.5005(13) 0.3589(16) 0.0758(5) 0.0443 Uiso d D 1 H
H10C 0.5494(13) 0.5610(16) 0.0707(5) 0.0443 Uiso d D 1 H

loop_
_atom_type_symbol
_atom_type_description
_atom_type_scat_source
C C 'International Tables Vol C Table 6.1.1.4'
H H 'International Tables Vol C Table 6.1.1.4'
Cl Cl 'International Tables Vol C Table 6.1.1.4'
N N 'International Tables Vol C Table 6.1.1.4'
O O 'International Tables Vol C Table 6.1.1.4'
S S 'International Tables Vol C Table 6.1.1.4'

loop_
_geom_angle_atom_site_label_1
_geom_angle_atom_site_label_2
_geom_angle_atom_site_label_3
_geom_angle
_geom_angle_publ_flag
O2 S1 O3 122.3(2) yes
O2 S1 N2 105.1(2) yes
O2 S1 C1 108.82(19) yes
O3 S1 N2 108.26(19) yes
O3 S1 C1 109.26(19) yes
N2 S1 C1 100.99(11) yes
O1 S2 O4 117.9(3) yes
O1 S2 N3 109.7(3) yes
O1 S2 C5 106.0(2) yes
O4 S2 N3 108.3(2) yes
O4 S2 C5 108.99(19) yes
N3 S2 C5 105.25(16) yes
C9 O6 C10 117.19(17) yes
C2 N1 C3 123.80(15) yes
S1 N2 C3 114.00(13) yes
C3 N1 H1 119.6(7) no
C2 N1 H1 116.6(7) no
C3 N2 H2 119.4(7) no
S1 N2 H2 111.1(7) no
S2 N3 H31 112.7(7) no
H31 N3 H32 125.5(10) no
S2 N3 H32 112.2(7) no
C2 C1 C4 121.11(14) no
S1 C1 C4 119.05(13) yes
S1 C1 C2 119.79(11) yes
C1 C2 C7 117.79(12) no
N1 C2 C7 120.31(16) yes
N1 C2 C1 121.89(15) yes
N1 C3 N2 112.9(2) yes
C1 C4 C5 121.25(16) no
S2 C5 C4 117.37(16) yes
S2 C5 C6 124.82(16) yes
C4 C5 C6 117.75(16) no
Cl1 C6 C7 116.92(19) yes
C5 C6 C7 121.48(19) no
Cl1 C6 C5 121.60(16) yes
C2 C7 C6 120.57(17) no
N1 C3 H3A 109.4(6) no
N1 C3 H3B 113.9(7) no
N2 C3 H3B 107.7(7) no
H3A C3 H3B 103.6(9) no
N2 C3 H3A 108.9(7) no
C1 C4 H4 119.4(8) no
C5 C4 H4 119.3(8) no
C2 C7 H7 119.7(7) no
C6 C7 H7 119.8(7) no
O5 C9 O6 117.66(19) yes
O5 C9 C8 129.20(18) yes
O6 C9 C8 113.14(14) yes
C9 C8 H8A 108.2(7) no
C9 C8 H8B 107.8(7) no
C9 C8 H8C 108.0(7) no
H8A C8 H8B 109.8(10) no
H8A C8 H8C 110.4(10) no
H8B C8 H8C 112.6(10) no
O6 C10 H10A 110.4(7) no
O6 C10 H10B 108.6(8) no
O6 C10 H10C 107.0(7) no
H10A C10 H10B 112.4(10) no
H10A C10 H10C 110.4(9) no
H10B C10 H10C 108.0(10) no

loop_
_geom_bond_atom_site_label_1
_geom_bond_atom_site_label_2
_geom_bond_distance
_geom_bond_publ_flag
Cl1 C6 1.729(3) yes
S1 O2 1.426(3) yes
S1 O3 1.424(3) yes
S1 N2 1.647(2) yes
S1 C1 1.770(2) yes
S2 O1 1.430(3) yes
S2 O4 1.425(4) yes
S2 N3 1.635(2) yes
S2 C5 1.773(2) yes
O5 C9 1.229(3) yes
O6 C9 1.379(3) yes
O6 C10 1.432(3) yes
N1 C2 1.364(2) yes
N1 C3 1.395(2) yes
N2 C3 1.442(2) yes
N1 H1 0.942(12) no
N2 H2 0.948(11) no
N3 H32 0.951(12) no
N3 H31 0.947(12) no
C1 C4 1.380(2) no
C1 C2 1.396(2) no
C2 C7 1.402(2) no
C4 C5 1.379(3) no
C5 C6 1.406(3) no
C6 C7 1.370(2) no
C3 H3A 0.947(11) no
C3 H3B 0.949(11) no
C4 H4 0.945(10) no
C7 H7 0.950(11) no
C8 C9 1.494(2) no
C8 H8A 0.967(11) no
C8 H8B 0.940(12) no
C8 H8C 0.937(11) no
C10 H10A 0.927(11) no
C10 H10B 0.948(12) no
C10 H10C 0.967(12) no

loop_
_geom_hbond_atom_site_label_D
_geom_hbond_atom_site_label_H
_geom_hbond_atom_site_label_A
_geom_hbond_site_symmetry_A
_geom_hbond_distance_DH
_geom_hbond_distance_HA
_geom_hbond_distance_DA
_geom_hbond_angle_DHA
_geom_hbond_publ_flag
N1 H1 O6 . 0.942(12) 2.478(11) 3.052(4) 119.3(9) yes
N2 H2 O3 3_675 0.948(11) 2.175(12) 3.086(3) 160.6(9) yes
N3 H31 O1 2_644 0.947(12) 2.464(13) 2.967(6) 113.1(8) yes
N3 H31 O5 3_665 0.947(12) 2.258(10) 3.090(3) 146.2(8) yes
N3 H32 O5 4_554 0.951(12) 2.118(12) 2.960(4) 146.7(10) yes
C7 H7 O2 1_545 0.950(11) 2.409(12) 3.336(4) 165.0(10) yes

loop_
_geom_torsion_atom_site_label_1
_geom_torsion_atom_site_label_2
_geom_torsion_atom_site_label_3
_geom_torsion_atom_site_label_4
_geom_torsion
_geom_torsion_publ_flag
O2 S1 N2 C3 -65.2(2) no
O3 S1 N2 C3 162.64(19) no
C1 S1 N2 C3 47.94(18) no
O2 S1 C1 C2 92.7(3) no
O2 S1 C1 C4 -89.8(3) no
O3 S1 C1 C2 -131.6(3) no
O3 S1 C1 C4 46.0(3) no
N2 S1 C1 C2 -17.6(3) no
N2 S1 C1 C4 159.9(2) no
O1 S2 C5 C4 -1.5(4) no
O1 S2 C5 C6 -178.7(4) no
O4 S2 C5 C4 126.4(3) no
O4 S2 C5 C6 -50.9(4) no
N3 S2 C5 C4 -117.7(3) no
N3 S2 C5 C6 65.1(4) no
C10 O6 C9 C8 -179.70(16) no
C10 O6 C9 O5 0.5(3) no
C3 N1 C2 C1 -6.3(8) no
C3 N1 C2 C7 174.7(4) no
C2 N1 C3 N2 38.8(6) no
S1 N2 C3 N1 -61.7(3) no
C2 C1 C4 C5 2.1(5) no
S1 C1 C2 N1 -2.1(6) no
S1 C1 C4 C5 -175.4(3) no
C4 C1 C2 C7 -0.6(6) no
S1 C1 C2 C7 176.9(3) no
C4 C1 C2 N1 -179.6(4) no
C1 C2 C7 C6 -0.3(6) no
N1 C2 C7 C6 178.8(5) no
C1 C4 C5 C6 -2.7(5) no
C1 C4 C5 S2 179.9(3) no
S2 C5 C6 Cl1 -1.0(6) no
S2 C5 C6 C7 179.0(3) no
C4 C5 C6 Cl1 -178.3(3) no
C4 C5 C6 C7 1.8(6) no
Cl1 C6 C7 C2 179.7(4) no
C5 C6 C7 C2 -0.3(7) no

loop_
_cod_related_entry_id
_cod_related_entry_database
_cod_related_entry_code
1 ChemSpider 21128982
